data_4069278
loop_
_publ_author_name
'Qian, Cunwei'
'Zhang, Xingmin'
'Li, Junmei'
'Xu, Fan'
'Zhang, Yong'
'Shen, Qi'

_publ_section_title
;
 Trisguanidinate Lanthanide Complexes: Syntheses, Structures, and
 Catalytic Activity for Mild Amidation of Aldehydes with Amines
;
_journal_issue 13
_journal_name_full Organometallics
_journal_page_first 3856
_journal_paper_doi 10.1021/om900120v
_journal_volume 28
_journal_year 2009
_chemical_formula_moiety 'C46 H75 La N9 O'
_chemical_formula_sum 'C46 H75 La N9 O'
_chemical_formula_weight 909.06
_chemical_name_systematic
; 
 ? 
;
_space_group_IT_number 15
_symmetry_cell_setting monoclinic
_symmetry_Int_Tables_number 15
_symmetry_space_group_name_Hall '-C 2yc'
_symmetry_space_group_name_H-M 'C 1 2/c 1'
_atom_sites_solution_hydrogens geom
_atom_sites_solution_primary direct
_atom_sites_solution_secondary difmap
_audit_creation_method SHELXL-97
_cell_angle_alpha 90.00
_cell_angle_beta 94.846(3)
_cell_angle_gamma 90.00
_cell_formula_units_Z 8
_cell_length_a 22.072(6)
_cell_length_b 10.114(3)
_cell_length_c 44.341(12)
_cell_measurement_reflns_used 8574
_cell_measurement_temperature 223(2)
_cell_measurement_theta_max 27.7
_cell_measurement_theta_min 3.1
_cell_volume 9863(5)
_computing_cell_refinement CrystalClear
_computing_data_collection CrystalClear
_computing_data_reduction CrystalStructure
_computing_structure_refinement 'SHELXL-97 (Sheldrick, 1997)'
_computing_structure_solution 'SHELXS-97 (Sheldrick, 1990)'
_diffrn_ambient_temperature 223(2)
_diffrn_detector_area_resol_mean 14.63
_diffrn_measured_fraction_theta_full 0.825
_diffrn_measured_fraction_theta_max 0.825
_diffrn_measurement_device_type 'Rigaku Saturn'
_diffrn_measurement_method \w
_diffrn_radiation_monochromator graphite
_diffrn_radiation_source 'fine-focus sealed tube'
_diffrn_radiation_type MoK\a
_diffrn_radiation_wavelength 0.71075
_diffrn_reflns_av_R_equivalents 0.0583
_diffrn_reflns_av_sigmaI/netI 0.1101
_diffrn_reflns_limit_h_max 26
_diffrn_reflns_limit_h_min -23
_diffrn_reflns_limit_k_max 7
_diffrn_reflns_limit_k_min -12
_diffrn_reflns_limit_l_max 36
_diffrn_reflns_limit_l_min -53
_diffrn_reflns_number 15178
_diffrn_reflns_theta_full 25.50
_diffrn_reflns_theta_max 25.50
_diffrn_reflns_theta_min 3.14
_exptl_absorpt_coefficient_mu 0.907
_exptl_absorpt_correction_T_max 0.763
_exptl_absorpt_correction_T_min 0.498
_exptl_absorpt_correction_type multi-scan
_exptl_absorpt_process_details 'Jacobson, R. (1998) Private communication'
_exptl_crystal_colour colorless
_exptl_crystal_density_diffrn 1.224
_exptl_crystal_density_method 'not measured'
_exptl_crystal_description block
_exptl_crystal_F_000 3832
_exptl_crystal_size_max 0.38
_exptl_crystal_size_mid 0.32
_exptl_crystal_size_min 0.30
_refine_diff_density_max 1.062
_refine_diff_density_min -0.744
_refine_diff_density_rms 0.098
_refine_ls_extinction_method none
_refine_ls_goodness_of_fit_ref 1.074
_refine_ls_hydrogen_treatment mixed
_refine_ls_matrix_type full
_refine_ls_number_parameters 507
_refine_ls_number_reflns 7586
_refine_ls_number_restraints 3
_refine_ls_restrained_S_all 1.090
_refine_ls_R_factor_all 0.0950
_refine_ls_R_factor_gt 0.0668
_refine_ls_shift/su_max 0.000
_refine_ls_shift/su_mean 0.000
_refine_ls_structure_factor_coef Fsqd
_refine_ls_weighting_details 'calc w=1/[\s^2^(Fo^2^)+(0.0706P)^2^+0.0000P] where P=(Fo^2^+2Fc^2^)/3'
_refine_ls_weighting_scheme calc
_refine_ls_wR_factor_gt 0.1615
_refine_ls_wR_factor_ref 0.1766
_reflns_number_gt 5353
_reflns_number_total 7586
_reflns_threshold_expression >2sigma(I)
_cod_data_source_file om900120v_si_002.cif
_cod_data_source_block shelxl
_cod_original_sg_symbol_H-M 'C 2/c'
_cod_database_code 4069278

loop_
_symmetry_equiv_pos_as_xyz
'x, y, z'
'-x, y, -z+1/2'
'x+1/2, y+1/2, z'
'-x+1/2, y+1/2, -z+1/2'
'-x, -y, -z'
'x, -y, z-1/2'
'-x+1/2, -y+1/2, -z'
'x+1/2, -y+1/2, z-1/2'

loop_
_atom_site_label
_atom_site_type_symbol
_atom_site_fract_x
_atom_site_fract_y
_atom_site_fract_z
_atom_site_U_iso_or_equiv
_atom_site_adp_type
_atom_site_occupancy
_atom_site_symmetry_multiplicity
_atom_site_calc_flag
_atom_site_refinement_flags
La1 La 0.434559(17) 0.70593(6) 0.135240(9) 0.03498(18) Uani 1 1 d .
O1 O 0.5121(3) 0.8640(7) 0.11306(14) 0.0570(17) Uani 1 1 d .
N1 N 0.3759(3) 0.9098(7) 0.14889(13) 0.0367(16) Uani 1 1 d .
N2 N 0.3846(3) 0.7492(6) 0.18490(13) 0.0309(15) Uani 1 1 d .
N3 N 0.3483(3) 0.9595(8) 0.19843(15) 0.0428(18) Uani 1 1 d .
H3A H 0.352(3) 0.938(7) 0.2167(15) 0.020(18) Uiso 1 1 d .
N4 N 0.5320(3) 0.6502(8) 0.16743(14) 0.0423(18) Uani 1 1 d .
N5 N 0.5144(3) 0.5165(8) 0.12638(14) 0.0425(18) Uani 1 1 d .
N6 N 0.5971(3) 0.4614(9) 0.16296(15) 0.047(2) Uani 1 1 d .
H6A H 0.607(3) 0.390(9) 0.1523(18) 0.05(2) Uiso 1 1 d .
N7 N 0.3879(3) 0.7014(8) 0.08097(14) 0.0479(18) Uani 1 1 d .
N8 N 0.3470(3) 0.5686(7) 0.11458(14) 0.0412(17) Uani 1 1 d .
N9 N 0.2950(3) 0.5887(8) 0.06580(15) 0.0451(18) Uani 1 1 d .
H9 H 0.262(3) 0.535(7) 0.0709(13) 0.018(17) Uiso 1 1 d .
C1 C 0.3690(3) 0.8759(9) 0.17818(16) 0.0370(19) Uani 1 1 d .
C2 C 0.3347(3) 0.9893(9) 0.13248(17) 0.042(2) Uani 1 1 d .
C3 C 0.3547(4) 1.0654(10) 0.10896(18) 0.047(2) Uani 1 1 d .
H3B H 0.3961 1.0649 0.1054 0.057 Uiso 1 1 calc R
C4 C 0.3138(4) 1.1427(11) 0.0905(2) 0.062(3) Uani 1 1 d .
H4 H 0.3280 1.1916 0.0746 0.075 Uiso 1 1 calc R
C5 C 0.2541(4) 1.1479(10) 0.0954(2) 0.058(3) Uani 1 1 d .
H5 H 0.2272 1.2013 0.0832 0.070 Uiso 1 1 calc R
C6 C 0.2337(4) 1.0740(11) 0.1184(2) 0.054(3) Uani 1 1 d .
H6B H 0.1923 1.0767 0.1219 0.065 Uiso 1 1 calc R
C7 C 0.2722(4) 0.9970(10) 0.13627(19) 0.052(2) Uani 1 1 d .
H7 H 0.2565 0.9471 0.1517 0.062 Uiso 1 1 calc R
C8 C 0.3870(3) 0.7086(10) 0.21677(16) 0.041(2) Uani 1 1 d .
H8 H 0.4037 0.7813 0.2299 0.049 Uiso 1 1 calc R
C9 C 0.3223(4) 0.6693(9) 0.22592(19) 0.051(2) Uani 1 1 d .
H9C H 0.2959 0.7461 0.2243 0.076 Uiso 1 1 calc R
H9D H 0.3256 0.6373 0.2466 0.076 Uiso 1 1 calc R
H9E H 0.3055 0.6004 0.2125 0.076 Uiso 1 1 calc R
C10 C 0.4291(4) 0.5840(10) 0.22100(19) 0.055(3) Uani 1 1 d .
H10A H 0.4109 0.5111 0.2093 0.082 Uiso 1 1 calc R
H10B H 0.4338 0.5597 0.2422 0.082 Uiso 1 1 calc R
H10C H 0.4686 0.6042 0.2141 0.082 Uiso 1 1 calc R
C11 C 0.3579(4) 1.1056(10) 0.19647(19) 0.051(2) Uani 1 1 d .
H11 H 0.3408 1.1357 0.1763 0.061 Uiso 1 1 calc R
C12 C 0.3222(4) 1.1711(10) 0.2201(2) 0.063(3) Uani 1 1 d .
H12A H 0.2807 1.1387 0.2182 0.094 Uiso 1 1 calc R
H12B H 0.3222 1.2661 0.2171 0.094 Uiso 1 1 calc R
H12C H 0.3409 1.1505 0.2401 0.094 Uiso 1 1 calc R
C13 C 0.4234(4) 1.1436(12) 0.2002(3) 0.086(4) Uani 1 1 d .
H13A H 0.4412 1.1134 0.2197 0.128 Uiso 1 1 calc R
H13B H 0.4270 1.2391 0.1990 0.128 Uiso 1 1 calc R
H13C H 0.4446 1.1032 0.1843 0.128 Uiso 1 1 calc R
C14 C 0.5490(3) 0.5402(9) 0.15183(18) 0.040(2) Uani 1 1 d .
C15 C 0.5720(3) 0.7386(8) 0.18202(17) 0.037(2) Uani 1 1 d .
C16 C 0.5464(4) 0.8375(9) 0.19956(18) 0.047(2) Uani 1 1 d .
H16 H 0.5047 0.8344 0.2024 0.056 Uiso 1 1 calc R
C17 C 0.5816(4) 0.9384(10) 0.2125(2) 0.056(3) Uani 1 1 d .
H17 H 0.5632 1.0049 0.2235 0.067 Uiso 1 1 calc R
C18 C 0.6436(4) 0.9437(11) 0.2098(2) 0.060(3) Uani 1 1 d .
H18 H 0.6675 1.0129 0.2185 0.072 Uiso 1 1 calc R
C19 C 0.6693(4) 0.8430(12) 0.1937(2) 0.062(3) Uani 1 1 d .
H19 H 0.7115 0.8436 0.1920 0.074 Uiso 1 1 calc R
C20 C 0.6351(3) 0.7435(9) 0.18019(19) 0.046(2) Uani 1 1 d .
H20 H 0.6541 0.6771 0.1695 0.056 Uiso 1 1 calc R
C21 C 0.5222(4) 0.3958(10) 0.10929(19) 0.049(2) Uani 1 1 d .
H21 H 0.5340 0.3240 0.1238 0.059 Uiso 1 1 calc R
C22 C 0.5715(4) 0.4088(12) 0.0874(2) 0.077(4) Uani 1 1 d .
H22A H 0.5623 0.4834 0.0740 0.116 Uiso 1 1 calc R
H22B H 0.5730 0.3285 0.0755 0.116 Uiso 1 1 calc R
H22C H 0.6105 0.4228 0.0987 0.116 Uiso 1 1 calc R
C23 C 0.4626(4) 0.3578(10) 0.0921(3) 0.072(3) Uani 1 1 d .
H23A H 0.4324 0.3410 0.1062 0.108 Uiso 1 1 calc R
H23B H 0.4684 0.2786 0.0803 0.108 Uiso 1 1 calc R
H23C H 0.4489 0.4293 0.0786 0.108 Uiso 1 1 calc R
C24 C 0.6085(3) 0.4303(11) 0.19522(18) 0.051(3) Uani 1 1 d .
H24 H 0.6056 0.5139 0.2066 0.061 Uiso 1 1 calc R
C25 C 0.5619(4) 0.3371(10) 0.2059(2) 0.064(3) Uani 1 1 d .
H25A H 0.5215 0.3710 0.2001 0.096 Uiso 1 1 calc R
H25B H 0.5676 0.3291 0.2277 0.096 Uiso 1 1 calc R
H25C H 0.5666 0.2510 0.1967 0.096 Uiso 1 1 calc R
C26 C 0.6723(3) 0.3781(12) 0.2016(2) 0.066(3) Uani 1 1 d .
H26A H 0.6773 0.2993 0.1896 0.099 Uiso 1 1 calc R
H26B H 0.6794 0.3567 0.2230 0.099 Uiso 1 1 calc R
H26C H 0.7011 0.4449 0.1964 0.099 Uiso 1 1 calc R
C27 C 0.3426(3) 0.6189(9) 0.08690(16) 0.041(2) Uani 1 1 d .
C28 C 0.4044(3) 0.7302(11) 0.05163(17) 0.051(3) Uani 1 1 d .
C29 C 0.4198(4) 0.8612(11) 0.0450(2) 0.058(3) Uani 1 1 d .
H29 H 0.4159 0.9288 0.0593 0.070 Uiso 1 1 calc R
C30 C 0.4409(5) 0.8890(14) 0.0171(2) 0.077(4) Uani 1 1 d .
H30 H 0.4510 0.9770 0.0130 0.093 Uiso 1 1 calc R
C31 C 0.4474(5) 0.7991(17) -0.0039(2) 0.091(5) Uani 1 1 d .
H31 H 0.4616 0.8223 -0.0225 0.109 Uiso 1 1 calc R
C32 C 0.4324(5) 0.6660(13) 0.0027(2) 0.081(4) Uani 1 1 d .
H32 H 0.4368 0.5991 -0.0117 0.097 Uiso 1 1 calc R
C33 C 0.4113(4) 0.6359(11) 0.0302(2) 0.061(3) Uani 1 1 d .
H33 H 0.4014 0.5478 0.0343 0.073 Uiso 1 1 calc R
C34 C 0.2960(3) 0.4949(10) 0.12615(18) 0.048(2) Uani 1 1 d .
H34 H 0.2750 0.4421 0.1096 0.058 Uiso 1 1 calc R
C35 C 0.3222(4) 0.4045(11) 0.1508(2) 0.060(3) Uani 1 1 d .
H35A H 0.3488 0.3406 0.1424 0.090 Uiso 1 1 calc R
H35B H 0.2895 0.3586 0.1597 0.090 Uiso 1 1 calc R
H35C H 0.3452 0.4561 0.1663 0.090 Uiso 1 1 calc R
C36 C 0.2517(4) 0.5934(12) 0.1383(2) 0.071(3) Uani 1 1 d .
H36A H 0.2732 0.6495 0.1534 0.106 Uiso 1 1 calc R
H36B H 0.2198 0.5457 0.1475 0.106 Uiso 1 1 calc R
H36C H 0.2338 0.6476 0.1218 0.106 Uiso 1 1 calc R
C37 C 0.2656(4) 0.6815(10) 0.04437(19) 0.053(3) Uani 1 1 d .
H37 H 0.2951 0.7065 0.0298 0.063 Uiso 1 1 calc R
C38 C 0.2443(6) 0.8078(14) 0.0591(3) 0.102(4) Uani 1 1 d .
H38A H 0.2206 0.7850 0.0758 0.154 Uiso 1 1 calc R
H38B H 0.2195 0.8591 0.0443 0.154 Uiso 1 1 calc R
H38C H 0.2794 0.8595 0.0666 0.154 Uiso 1 1 calc R
C39 C 0.2128(5) 0.6125(14) 0.0271(2) 0.088(4) Uani 1 1 d .
H39A H 0.2280 0.5431 0.0146 0.132 Uiso 1 1 calc R
H39B H 0.1899 0.6759 0.0142 0.132 Uiso 1 1 calc R
H39C H 0.1865 0.5743 0.0412 0.132 Uiso 1 1 calc R
C40 C 0.5277(5) 0.9936(15) 0.1232(4) 0.115(3) Uani 1 1 d D
H40A H 0.5296 0.9970 0.1454 0.138 Uiso 1 1 calc R
H40B H 0.4966 1.0564 0.1151 0.138 Uiso 1 1 calc R
C41 C 0.5868(5) 1.0293(14) 0.1129(3) 0.115(3) Uani 1 1 d D
H41A H 0.6174 1.0384 0.1301 0.138 Uiso 1 1 calc R
H41B H 0.5841 1.1128 0.1017 0.138 Uiso 1 1 calc R
C42 C 0.6022(5) 0.9198(14) 0.0932(4) 0.115(3) Uani 1 1 d .
H42A H 0.6032 0.9516 0.0724 0.138 Uiso 1 1 calc R
H42B H 0.6425 0.8850 0.1000 0.138 Uiso 1 1 calc R
C43 C 0.5570(5) 0.8158(14) 0.0942(4) 0.115(3) Uani 1 1 d .
H43A H 0.5385 0.7966 0.0738 0.138 Uiso 1 1 calc R
H43B H 0.5758 0.7347 0.1027 0.138 Uiso 1 1 calc R
C44 C 0.2282(6) 0.233(2) 0.0101(4) 0.145(7) Uiso 1 1 d D
H44A H 0.2294 0.2989 0.0263 0.174 Uiso 1 1 calc R
H44B H 0.2402 0.1477 0.0195 0.174 Uiso 1 1 calc R
C45 C 0.1638(7) 0.221(2) -0.0036(4) 0.168(7) Uiso 1 1 d D
H45A H 0.1517 0.3036 -0.0140 0.201 Uiso 1 1 calc R
H45B H 0.1610 0.1495 -0.0186 0.201 Uiso 1 1 calc R
C46 C 0.1228(10) 0.194(3) 0.0199(5) 0.234(11) Uiso 1 1 d D
H46A H 0.1378 0.1182 0.0318 0.350 Uiso 1 1 calc R
H46B H 0.0824 0.1744 0.0106 0.350 Uiso 1 1 calc R
H46C H 0.1210 0.2703 0.0330 0.350 Uiso 1 1 calc R

loop_
_atom_site_aniso_label
_atom_site_aniso_U_11
_atom_site_aniso_U_22
_atom_site_aniso_U_33
_atom_site_aniso_U_23
_atom_site_aniso_U_13
_atom_site_aniso_U_12
La1 0.0358(3) 0.0353(3) 0.0339(2) -0.0003(2) 0.00301(16) 0.0004(2)
O1 0.061(4) 0.042(4) 0.070(4) 0.005(4) 0.019(3) -0.008(3)
N1 0.048(3) 0.025(4) 0.038(3) 0.004(3) 0.009(3) 0.010(3)
N2 0.043(3) 0.015(4) 0.034(3) 0.001(3) 0.005(2) -0.004(3)
N3 0.062(4) 0.028(5) 0.038(4) 0.002(4) 0.009(3) 0.006(4)
N4 0.040(3) 0.046(5) 0.040(4) -0.004(4) -0.003(3) 0.016(4)
N5 0.045(4) 0.040(5) 0.042(4) -0.008(4) -0.001(3) 0.005(4)
N6 0.053(4) 0.048(6) 0.039(4) 0.002(4) 0.000(3) 0.017(4)
N7 0.060(4) 0.051(5) 0.033(3) 0.005(4) 0.007(3) -0.010(4)
N8 0.044(3) 0.037(5) 0.042(4) 0.007(3) -0.003(3) -0.005(3)
N9 0.052(4) 0.040(5) 0.041(4) 0.004(4) -0.009(3) -0.005(4)
C1 0.034(4) 0.042(6) 0.036(4) 0.002(4) 0.005(3) 0.006(4)
C2 0.053(5) 0.036(6) 0.038(4) -0.001(4) 0.005(3) -0.002(5)
C3 0.047(4) 0.050(7) 0.044(4) 0.007(5) 0.001(3) 0.007(5)
C4 0.084(7) 0.050(7) 0.052(5) 0.016(5) 0.004(5) 0.007(6)
C5 0.063(6) 0.051(7) 0.058(6) -0.001(5) -0.013(4) 0.019(5)
C6 0.049(5) 0.054(7) 0.058(5) -0.009(5) -0.006(4) 0.020(5)
C7 0.049(5) 0.056(7) 0.050(5) -0.003(5) 0.009(4) -0.003(5)
C8 0.050(4) 0.042(6) 0.031(4) 0.001(4) 0.001(3) 0.003(5)
C9 0.058(5) 0.044(7) 0.053(5) 0.017(5) 0.017(4) 0.004(5)
C10 0.067(5) 0.050(7) 0.047(5) 0.016(5) 0.004(4) 0.021(5)
C11 0.065(5) 0.040(6) 0.047(5) 0.004(5) 0.005(4) 0.015(5)
C12 0.096(7) 0.036(7) 0.059(6) -0.004(5) 0.023(5) 0.015(6)
C13 0.064(6) 0.045(8) 0.146(11) -0.013(8) -0.001(6) -0.015(6)
C14 0.044(4) 0.030(6) 0.048(5) -0.004(4) 0.006(3) -0.002(4)
C15 0.042(4) 0.027(5) 0.040(4) 0.005(4) 0.002(3) 0.004(4)
C16 0.049(5) 0.042(6) 0.048(5) -0.008(4) -0.001(4) -0.006(4)
C17 0.069(6) 0.040(7) 0.060(6) -0.007(5) 0.005(4) -0.007(5)
C18 0.068(6) 0.050(7) 0.061(6) -0.002(5) -0.003(4) -0.023(6)
C19 0.040(4) 0.083(10) 0.064(6) -0.001(6) 0.009(4) -0.022(5)
C20 0.045(4) 0.043(7) 0.052(5) 0.003(4) 0.008(4) 0.000(4)
C21 0.058(5) 0.039(6) 0.051(5) -0.002(5) 0.004(4) 0.008(5)
C22 0.080(7) 0.077(9) 0.077(7) -0.041(7) 0.024(5) -0.025(7)
C23 0.076(7) 0.035(7) 0.103(8) -0.034(6) -0.007(6) -0.002(6)
C24 0.045(4) 0.064(8) 0.044(5) 0.006(5) -0.003(3) 0.001(5)
C25 0.059(5) 0.047(8) 0.087(7) 0.015(6) 0.008(5) 0.002(5)
C26 0.046(5) 0.081(9) 0.072(6) 0.020(6) 0.004(4) 0.020(6)
C27 0.047(4) 0.040(6) 0.034(4) -0.002(4) 0.001(3) 0.000(5)
C28 0.042(4) 0.078(8) 0.033(4) 0.003(5) 0.002(3) -0.007(5)
C29 0.071(6) 0.049(7) 0.054(5) 0.002(5) 0.008(4) -0.015(6)
C30 0.090(7) 0.084(10) 0.058(6) 0.029(7) 0.010(5) -0.029(7)
C31 0.088(7) 0.144(15) 0.043(5) -0.011(8) 0.019(5) -0.031(9)
C32 0.100(8) 0.085(11) 0.061(7) -0.019(7) 0.019(6) -0.011(8)
C33 0.086(7) 0.045(7) 0.053(5) -0.005(5) 0.012(5) -0.008(6)
C34 0.047(4) 0.051(7) 0.046(5) 0.008(5) -0.001(3) -0.016(5)
C35 0.078(6) 0.050(7) 0.054(5) 0.017(5) 0.013(4) -0.004(6)
C36 0.058(5) 0.077(9) 0.079(7) 0.023(7) 0.027(5) -0.009(6)
C37 0.057(5) 0.053(8) 0.046(5) 0.013(5) -0.006(4) -0.004(5)
C38 0.119(10) 0.079(11) 0.102(10) -0.005(9) -0.035(8) 0.015(9)
C39 0.086(7) 0.089(11) 0.082(8) 0.015(8) -0.032(6) -0.023(8)
C40 0.087(4) 0.076(6) 0.190(8) -0.018(5) 0.059(5) -0.025(4)
C41 0.087(4) 0.076(6) 0.190(8) -0.018(5) 0.059(5) -0.025(4)
C42 0.087(4) 0.076(6) 0.190(8) -0.018(5) 0.059(5) -0.025(4)
C43 0.087(4) 0.076(6) 0.190(8) -0.018(5) 0.059(5) -0.025(4)

loop_
_atom_type_symbol
_atom_type_description
_atom_type_scat_dispersion_real
_atom_type_scat_dispersion_imag
_atom_type_scat_source
C C 0.0033 0.0016 'International Tables Vol C Tables 4.2.6.8 and 6.1.1.4'
H H 0.0000 0.0000 'International Tables Vol C Tables 4.2.6.8 and 6.1.1.4'
La La -0.2871 2.4523 'International Tables Vol C Tables 4.2.6.8 and 6.1.1.4'
N N 0.0061 0.0033 'International Tables Vol C Tables 4.2.6.8 and 6.1.1.4'
O O 0.0106 0.0060 'International Tables Vol C Tables 4.2.6.8 and 6.1.1.4'

loop_
_geom_angle_atom_site_label_1
_geom_angle_atom_site_label_2
_geom_angle_atom_site_label_3
_geom_angle
_geom_angle_site_symmetry_1
N8 La1 N1 98.4(2) .
N8 La1 N7 53.2(2) .
N1 La1 N7 93.8(2) .
N8 La1 N4 132.5(2) .
N1 La1 N4 118.1(2) .
N7 La1 N4 141.7(2) .
N8 La1 N2 91.96(19) .
N1 La1 N2 52.76(19) .
N7 La1 N2 130.0(2) .
N4 La1 N2 87.76(19) .
N8 La1 O1 136.1(2) .
N1 La1 O1 87.5(2) .
N7 La1 O1 83.1(2) .
N4 La1 O1 78.2(2) .
N2 La1 O1 124.2(2) .
N8 La1 N5 92.7(2) .
N1 La1 N5 168.9(2) .
N7 La1 N5 93.9(2) .
N4 La1 N5 51.8(2) .
N2 La1 N5 125.8(2) .
O1 La1 N5 85.5(2) .
N8 La1 C27 26.4(2) .
N1 La1 C27 94.7(2) .
N7 La1 C27 27.0(2) .
N4 La1 C27 146.8(2) .
N2 La1 C27 110.62(19) .
O1 La1 C27 110.0(2) .
N5 La1 C27 95.8(2) .
N8 La1 C1 98.7(2) .
N1 La1 C1 26.6(2) .
N7 La1 C1 115.5(2) .
N4 La1 C1 101.5(2) .
N2 La1 C1 26.5(2) .
O1 La1 C1 104.7(2) .
N5 La1 C1 149.6(2) .
C27 La1 C1 106.9(2) .
N8 La1 C14 112.4(2) .
N1 La1 C14 144.5(2) .
N7 La1 C14 118.5(2) .
N4 La1 C14 26.4(2) .
N2 La1 C14 106.9(2) .
O1 La1 C14 82.6(2) .
N5 La1 C14 25.6(2) .
C27 La1 C14 120.8(2) .
C1 La1 C14 126.0(2) .
C40 O1 C43 109.8(8) .
C40 O1 La1 126.7(6) .
C43 O1 La1 121.4(6) .
C1 N1 C2 122.0(6) .
C1 N1 La1 97.0(5) .
C2 N1 La1 132.6(5) .
C1 N2 C8 117.7(6) .
C1 N2 La1 95.2(4) .
C8 N2 La1 142.2(5) .
C1 N3 C11 121.7(7) .
C1 N3 H3A 118(5) .
C11 N3 H3A 108(5) .
C15 N4 C14 124.6(6) .
C15 N4 La1 126.7(5) .
C14 N4 La1 98.6(5) .
C14 N5 C21 120.6(7) .
C14 N5 La1 94.9(5) .
C21 N5 La1 142.3(5) .
C14 N6 C24 122.3(7) .
C14 N6 H6A 119(5) .
C24 N6 H6A 108(6) .
C27 N7 C28 124.2(7) .
C27 N7 La1 94.3(4) .
C28 N7 La1 139.1(5) .
C27 N8 C34 121.1(6) .
C27 N8 La1 96.9(5) .
C34 N8 La1 138.0(5) .
C27 N9 C37 125.0(8) .
C27 N9 H9 121(4) .
C37 N9 H9 103(4) .
N3 C1 N2 122.9(7) .
N3 C1 N1 123.4(8) .
N2 C1 N1 113.7(7) .
N3 C1 La1 171.3(6) .
N2 C1 La1 58.3(4) .
N1 C1 La1 56.4(4) .
N1 C2 C3 118.8(7) .
N1 C2 C7 125.5(8) .
C3 C2 C7 115.7(8) .
C2 C3 C4 120.8(8) .
C2 C3 H3B 119.6 .
C4 C3 H3B 119.6 .
C5 C4 C3 121.1(9) .
C5 C4 H4 119.4 .
C3 C4 H4 119.4 .
C4 C5 C6 118.9(9) .
C4 C5 H5 120.6 .
C6 C5 H5 120.6 .
C7 C6 C5 121.2(8) .
C7 C6 H6B 119.4 .
C5 C6 H6B 119.4 .
C6 C7 C2 122.3(9) .
C6 C7 H7 118.8 .
C2 C7 H7 118.8 .
N2 C8 C9 111.1(6) .
N2 C8 C10 108.2(6) .
C9 C8 C10 108.0(7) .
N2 C8 H8 109.8 .
C9 C8 H8 109.8 .
C10 C8 H8 109.8 .
C8 C9 H9C 109.5 .
C8 C9 H9D 109.5 .
H9C C9 H9D 109.5 .
C8 C9 H9E 109.5 .
H9C C9 H9E 109.5 .
H9D C9 H9E 109.5 .
C8 C10 H10A 109.5 .
C8 C10 H10B 109.5 .
H10A C10 H10B 109.5 .
C8 C10 H10C 109.5 .
H10A C10 H10C 109.5 .
H10B C10 H10C 109.5 .
C13 C11 N3 112.8(8) .
C13 C11 C12 111.5(9) .
N3 C11 C12 107.9(7) .
C13 C11 H11 108.1 .
N3 C11 H11 108.1 .
C12 C11 H11 108.1 .
C11 C12 H12A 109.5 .
C11 C12 H12B 109.5 .
H12A C12 H12B 109.5 .
C11 C12 H12C 109.5 .
H12A C12 H12C 109.5 .
H12B C12 H12C 109.5 .
C11 C13 H13A 109.5 .
C11 C13 H13B 109.5 .
H13A C13 H13B 109.5 .
C11 C13 H13C 109.5 .
H13A C13 H13C 109.5 .
H13B C13 H13C 109.5 .
N5 C14 N4 114.2(8) .
N5 C14 N6 124.5(8) .
N4 C14 N6 121.3(7) .
N5 C14 La1 59.6(4) .
N4 C14 La1 55.0(4) .
N6 C14 La1 172.1(5) .
N4 C15 C20 126.5(7) .
N4 C15 C16 116.6(7) .
C20 C15 C16 116.8(8) .
C17 C16 C15 121.1(8) .
C17 C16 H16 119.4 .
C15 C16 H16 119.4 .
C16 C17 C18 121.1(9) .
C16 C17 H17 119.4 .
C18 C17 H17 119.4 .
C17 C18 C19 117.8(9) .
C17 C18 H18 121.1 .
C19 C18 H18 121.1 .
C20 C19 C18 122.0(8) .
C20 C19 H19 119.0 .
C18 C19 H19 119.0 .
C19 C20 C15 121.0(8) .
C19 C20 H20 119.5 .
C15 C20 H20 119.5 .
N5 C21 C23 110.0(7) .
N5 C21 C22 112.4(8) .
C23 C21 C22 109.7(8) .
N5 C21 H21 108.2 .
C23 C21 H21 108.2 .
C22 C21 H21 108.2 .
C21 C22 H22A 109.5 .
C21 C22 H22B 109.5 .
H22A C22 H22B 109.5 .
C21 C22 H22C 109.5 .
H22A C22 H22C 109.5 .
H22B C22 H22C 109.5 .
C21 C23 H23A 109.5 .
C21 C23 H23B 109.5 .
H23A C23 H23B 109.5 .
C21 C23 H23C 109.5 .
H23A C23 H23C 109.5 .
H23B C23 H23C 109.5 .
N6 C24 C25 112.1(7) .
N6 C24 C26 109.8(7) .
C25 C24 C26 112.0(9) .
N6 C24 H24 107.5 .
C25 C24 H24 107.5 .
C26 C24 H24 107.5 .
C24 C25 H25A 109.5 .
C24 C25 H25B 109.5 .
H25A C25 H25B 109.5 .
C24 C25 H25C 109.5 .
H25A C25 H25C 109.5 .
H25B C25 H25C 109.5 .
C24 C26 H26A 109.5 .
C24 C26 H26B 109.5 .
H26A C26 H26B 109.5 .
C24 C26 H26C 109.5 .
H26A C26 H26C 109.5 .
H26B C26 H26C 109.5 .
N8 C27 N7 114.9(7) .
N8 C27 N9 122.4(7) .
N7 C27 N9 122.7(7) .
N8 C27 La1 56.7(4) .
N7 C27 La1 58.8(4) .
N9 C27 La1 173.1(6) .
C33 C28 C29 118.0(8) .
C33 C28 N7 123.5(10) .
C29 C28 N7 118.3(9) .
C30 C29 C28 118.9(10) .
C30 C29 H29 120.5 .
C28 C29 H29 120.5 .
C31 C30 C29 123.7(12) .
C31 C30 H30 118.1 .
C29 C30 H30 118.1 .
C30 C31 C32 117.9(10) .
C30 C31 H31 121.1 .
C32 C31 H31 121.1 .
C33 C32 C31 119.4(11) .
C33 C32 H32 120.3 .
C31 C32 H32 120.3 .
C28 C33 C32 122.0(11) .
C28 C33 H33 119.0 .
C32 C33 H33 119.0 .
N8 C34 C35 107.6(6) .
N8 C34 C36 108.9(8) .
C35 C34 C36 111.0(7) .
N8 C34 H34 109.8 .
C35 C34 H34 109.8 .
C36 C34 H34 109.8 .
C34 C35 H35A 109.5 .
C34 C35 H35B 109.5 .
H35A C35 H35B 109.5 .
C34 C35 H35C 109.5 .
H35A C35 H35C 109.5 .
H35B C35 H35C 109.5 .
C34 C36 H36A 109.5 .
C34 C36 H36B 109.5 .
H36A C36 H36B 109.5 .
C34 C36 H36C 109.5 .
H36A C36 H36C 109.5 .
H36B C36 H36C 109.5 .
N9 C37 C39 108.5(9) .
N9 C37 C38 113.4(8) .
C39 C37 C38 110.7(9) .
N9 C37 H37 108.0 .
C39 C37 H37 108.0 .
C38 C37 H37 108.0 .
C37 C38 H38A 109.5 .
C37 C38 H38B 109.5 .
H38A C38 H38B 109.5 .
C37 C38 H38C 109.5 .
H38A C38 H38C 109.5 .
H38B C38 H38C 109.5 .
C37 C39 H39A 109.5 .
C37 C39 H39B 109.5 .
H39A C39 H39B 109.5 .
C37 C39 H39C 109.5 .
H39A C39 H39C 109.5 .
H39B C39 H39C 109.5 .
O1 C40 C41 109.1(10) .
O1 C40 H40A 109.9 .
C41 C40 H40A 109.9 .
O1 C40 H40B 109.9 .
C41 C40 H40B 109.9 .
H40A C40 H40B 108.3 .
C40 C41 C42 104.9(11) .
C40 C41 H41A 110.8 .
C42 C41 H41A 110.8 .
C40 C41 H41B 110.8 .
C42 C41 H41B 110.8 .
H41A C41 H41B 108.8 .
C43 C42 C41 109.5(10) .
C43 C42 H42A 109.8 .
C41 C42 H42A 109.8 .
C43 C42 H42B 109.8 .
C41 C42 H42B 109.8 .
H42A C42 H42B 108.2 .
O1 C43 C42 106.3(11) .
O1 C43 H43A 110.5 .
C42 C43 H43A 110.5 .
O1 C43 H43B 110.5 .
C42 C43 H43B 110.5 .
H43A C43 H43B 108.7 .
C44 C44 C45 115.5(19) 7
C44 C44 H44A 108.4 7
C45 C44 H44A 108.4 .
C44 C44 H44B 108.4 7
C45 C44 H44B 108.4 .
H44A C44 H44B 107.5 .
C46 C45 C44 110.2(16) .
C46 C45 H45A 109.6 .
C44 C45 H45A 109.6 .
C46 C45 H45B 109.6 .
C44 C45 H45B 109.6 .
H45A C45 H45B 108.1 .
C45 C46 H46A 109.5 .
C45 C46 H46B 109.5 .
H46A C46 H46B 109.5 .
C45 C46 H46C 109.5 .
H46A C46 H46C 109.5 .
H46B C46 H46C 109.5 .

loop_
_geom_bond_atom_site_label_1
_geom_bond_atom_site_label_2
_geom_bond_distance
_geom_bond_site_symmetry_2
La1 N8 2.490(7) .
La1 N1 2.536(6) .
La1 N7 2.537(6) .
La1 N4 2.542(6) .
La1 N2 2.582(5) .
La1 O1 2.596(6) .
La1 N5 2.655(7) .
La1 C27 2.958(8) .
La1 C1 3.023(7) .
La1 C14 3.069(8) .
O1 C40 1.418(14) .
O1 C43 1.435(12) .
N1 C1 1.364(9) .
N1 C2 1.374(10) .
N2 C1 1.353(10) .
N2 C8 1.468(9) .
N3 C1 1.342(10) .
N3 C11 1.496(12) .
N3 H3A 0.84(6) .
N4 C15 1.379(10) .
N4 C14 1.379(10) .
N5 C14 1.329(10) .
N5 C21 1.455(11) .
N6 C14 1.384(11) .
N6 C24 1.466(10) .
N6 H6A 0.90(9) .
N7 C27 1.345(10) .
N7 C28 1.411(9) .
N8 C27 1.325(9) .
N8 C34 1.478(9) .
N9 C27 1.381(9) .
N9 C37 1.450(11) .
N9 H9 0.94(6) .
C2 C3 1.397(11) .
C2 C7 1.407(10) .
C3 C4 1.404(12) .
C3 H3B 0.9400 .
C4 C5 1.353(12) .
C4 H4 0.9400 .
C5 C6 1.372(13) .
C5 H5 0.9400 .
C6 C7 1.357(12) .
C6 H6B 0.9400 .
C7 H7 0.9400 .
C8 C9 1.566(10) .
C8 C10 1.567(12) .
C8 H8 0.9900 .
C9 H9C 0.9700 .
C9 H9D 0.9700 .
C9 H9E 0.9700 .
C10 H10A 0.9700 .
C10 H10B 0.9700 .
C10 H10C 0.9700 .
C11 C13 1.493(12) .
C11 C12 1.514(11) .
C11 H11 0.9900 .
C12 H12A 0.9700 .
C12 H12B 0.9700 .
C12 H12C 0.9700 .
C13 H13A 0.9700 .
C13 H13B 0.9700 .
C13 H13C 0.9700 .
C15 C20 1.403(10) .
C15 C16 1.413(11) .
C16 C17 1.379(12) .
C16 H16 0.9400 .
C17 C18 1.386(12) .
C17 H17 0.9400 .
C18 C19 1.391(13) .
C18 H18 0.9400 .
C19 C20 1.366(12) .
C19 H19 0.9400 .
C20 H20 0.9400 .
C21 C23 1.513(12) .
C21 C22 1.524(11) .
C21 H21 0.9900 .
C22 H22A 0.9700 .
C22 H22B 0.9700 .
C22 H22C 0.9700 .
C23 H23A 0.9700 .
C23 H23B 0.9700 .
C23 H23C 0.9700 .
C24 C25 1.500(12) .
C24 C26 1.508(11) .
C24 H24 0.9900 .
C25 H25A 0.9700 .
C25 H25B 0.9700 .
C25 H25C 0.9700 .
C26 H26A 0.9700 .
C26 H26B 0.9700 .
C26 H26C 0.9700 .
C28 C33 1.366(13) .
C28 C29 1.405(13) .
C29 C30 1.385(12) .
C29 H29 0.9400 .
C30 C31 1.318(16) .
C30 H30 0.9400 .
C31 C32 1.422(18) .
C31 H31 0.9400 .
C32 C33 1.375(13) .
C32 H32 0.9400 .
C33 H33 0.9400 .
C34 C35 1.503(12) .
C34 C36 1.527(13) .
C34 H34 0.9900 .
C35 H35A 0.9700 .
C35 H35B 0.9700 .
C35 H35C 0.9700 .
C36 H36A 0.9700 .
C36 H36B 0.9700 .
C36 H36C 0.9700 .
C37 C39 1.510(12) .
C37 C38 1.527(15) .
C37 H37 0.9900 .
C38 H38A 0.9700 .
C38 H38B 0.9700 .
C38 H38C 0.9700 .
C39 H39A 0.9700 .
C39 H39B 0.9700 .
C39 H39C 0.9700 .
C40 C41 1.463(11) .
C40 H40A 0.9800 .
C40 H40B 0.9800 .
C41 C42 1.469(16) .
C41 H41A 0.9800 .
C41 H41B 0.9800 .
C42 C43 1.452(15) .
C42 H42A 0.9800 .
C42 H42B 0.9800 .
C43 H43A 0.9800 .
C43 H43B 0.9800 .
C44 C44 1.42(3) 7
C44 C45 1.503(15) .
C44 H44A 0.9800 .
C44 H44B 0.9800 .
C45 C46 1.466(15) .
C45 H45A 0.9800 .
C45 H45B 0.9800 .
C46 H46A 0.9700 .
C46 H46B 0.9700 .
C46 H46C 0.9700 .

loop_
_geom_torsion_atom_site_label_1
_geom_torsion_atom_site_label_2
_geom_torsion_atom_site_label_3
_geom_torsion_atom_site_label_4
_geom_torsion
_geom_torsion_site_symmetry_1
N8 La1 O1 C40 130.4(10) .
N1 La1 O1 C40 31.0(10) .
N7 La1 O1 C40 125.1(10) .
N4 La1 O1 C40 -88.4(10) .
N2 La1 O1 C40 -9.4(10) .
N5 La1 O1 C40 -140.4(10) .
C27 La1 O1 C40 125.1(10) .
C1 La1 O1 C40 10.5(10) .
C14 La1 O1 C40 -114.8(10) .
N8 La1 O1 C43 -67.4(9) .
N1 La1 O1 C43 -166.9(9) .
N7 La1 O1 C43 -72.8(9) .
N4 La1 O1 C43 73.7(9) .
N2 La1 O1 C43 152.7(9) .
N5 La1 O1 C43 21.8(9) .
C27 La1 O1 C43 -72.8(9) .
C1 La1 O1 C43 172.7(9) .
C14 La1 O1 C43 47.3(9) .
N8 La1 N1 C1 92.8(5) .
N7 La1 N1 C1 146.1(5) .
N4 La1 N1 C1 -55.8(5) .
N2 La1 N1 C1 6.7(4) .
O1 La1 N1 C1 -131.0(5) .
N5 La1 N1 C1 -80.2(11) .
C27 La1 N1 C1 119.1(5) .
C14 La1 N1 C1 -57.4(6) .
N8 La1 N1 C2 -54.4(7) .
N7 La1 N1 C2 -1.0(7) .
N4 La1 N1 C2 157.0(7) .
N2 La1 N1 C2 -140.5(8) .
O1 La1 N1 C2 81.9(7) .
N5 La1 N1 C2 132.7(10) .
C27 La1 N1 C2 -28.1(7) .
C1 La1 N1 C2 -147.1(10) .
C14 La1 N1 C2 155.4(6) .
N8 La1 N2 C1 -105.7(5) .
N1 La1 N2 C1 -6.7(4) .
N7 La1 N2 C1 -64.7(5) .
N4 La1 N2 C1 121.8(5) .
O1 La1 N2 C1 47.7(5) .
N5 La1 N2 C1 159.5(4) .
C27 La1 N2 C1 -86.6(5) .
C14 La1 N2 C1 140.2(4) .
N8 La1 N2 C8 102.6(8) .
N1 La1 N2 C8 -158.3(9) .
N7 La1 N2 C8 143.7(8) .
N4 La1 N2 C8 -29.9(8) .
O1 La1 N2 C8 -104.0(8) .
N5 La1 N2 C8 7.9(9) .
C27 La1 N2 C8 121.8(8) .
C1 La1 N2 C8 -151.6(10) .
C14 La1 N2 C8 -11.5(8) .
N8 La1 N4 C15 -167.3(5) .
N1 La1 N4 C15 -31.8(6) .
N7 La1 N4 C15 111.3(6) .
N2 La1 N4 C15 -76.7(6) .
O1 La1 N4 C15 48.9(6) .
N5 La1 N4 C15 142.4(7) .
C27 La1 N4 C15 157.6(5) .
C1 La1 N4 C15 -54.0(6) .
C14 La1 N4 C15 146.1(9) .
N8 La1 N4 C14 46.6(6) .
N1 La1 N4 C14 -177.9(4) .
N7 La1 N4 C14 -34.8(7) .
N2 La1 N4 C14 137.2(5) .
O1 La1 N4 C14 -97.2(5) .
N5 La1 N4 C14 -3.7(4) .
C27 La1 N4 C14 11.5(7) .
C1 La1 N4 C14 159.9(5) .
N8 La1 N5 C14 -141.6(5) .
N1 La1 N5 C14 31.4(13) .
N7 La1 N5 C14 165.1(5) .
N4 La1 N5 C14 3.8(5) .
N2 La1 N5 C14 -47.3(6) .
O1 La1 N5 C14 82.4(5) .
C27 La1 N5 C14 -167.9(5) .
C1 La1 N5 C14 -29.3(8) .
N8 La1 N5 C21 19.5(9) .
N1 La1 N5 C21 -167.5(9) .
N7 La1 N5 C21 -33.8(9) .
N4 La1 N5 C21 165.0(10) .
N2 La1 N5 C21 113.9(8) .
O1 La1 N5 C21 -116.5(9) .
C27 La1 N5 C21 -6.8(9) .
C1 La1 N5 C21 131.8(8) .
C14 La1 N5 C21 161.2(12) .
N8 La1 N7 C27 4.7(5) .
N1 La1 N7 C27 -92.9(5) .
N4 La1 N7 C27 119.2(5) .
N2 La1 N7 C27 -50.3(7) .
O1 La1 N7 C27 -179.9(6) .
N5 La1 N7 C27 95.1(5) .
C1 La1 N7 C27 -76.8(6) .
C14 La1 N7 C27 102.4(5) .
N8 La1 N7 C28 -156.5(11) .
N1 La1 N7 C28 105.9(10) .
N4 La1 N7 C28 -42.0(12) .
N2 La1 N7 C28 148.4(9) .
O1 La1 N7 C28 18.9(10) .
N5 La1 N7 C28 -66.1(10) .
C27 La1 N7 C28 -161.2(14) .
C1 La1 N7 C28 121.9(10) .
C14 La1 N7 C28 -58.8(11) .
N1 La1 N8 C27 83.7(5) .
N7 La1 N8 C27 -4.8(5) .
N4 La1 N8 C27 -134.9(5) .
N2 La1 N8 C27 136.3(5) .
O1 La1 N8 C27 -11.4(7) .
N5 La1 N8 C27 -97.6(5) .
C1 La1 N8 C27 110.6(5) .
C14 La1 N8 C27 -114.5(5) .
N1 La1 N8 C34 -72.4(8) .
N7 La1 N8 C34 -160.9(9) .
N4 La1 N8 C34 69.0(9) .
N2 La1 N8 C34 -19.7(8) .
O1 La1 N8 C34 -167.5(7) .
N5 La1 N8 C34 106.3(8) .
C27 La1 N8 C34 -156.1(11) .
C1 La1 N8 C34 -45.5(8) .
C14 La1 N8 C34 89.4(8) .
C11 N3 C1 N2 151.5(8) .
C11 N3 C1 N1 -29.1(12) .
C11 N3 C1 La1 56(4) .
C8 N2 C1 N3 -9.0(11) .
La1 N2 C1 N3 -169.7(7) .
C8 N2 C1 N1 171.7(6) .
La1 N2 C1 N1 10.9(6) .
C8 N2 C1 La1 160.8(7) .
C2 N1 C1 N3 -38.6(12) .
La1 N1 C1 N3 169.5(7) .
C2 N1 C1 N2 140.8(7) .
La1 N1 C1 N2 -11.1(7) .
C2 N1 C1 La1 151.9(9) .
N8 La1 C1 N3 177(100) .
N1 La1 C1 N3 -91(4) .
N7 La1 C1 N3 -129(4) .
N4 La1 C1 N3 41(4) .
N2 La1 C1 N3 101(4) .
O1 La1 C1 N3 -40(4) .
N5 La1 C1 N3 67(4) .
C27 La1 C1 N3 -157(4) .
C14 La1 C1 N3 51(4) .
N8 La1 C1 N2 76.7(5) .
N1 La1 C1 N2 168.0(7) .
N7 La1 C1 N2 130.0(4) .
N4 La1 C1 N2 -60.1(5) .
O1 La1 C1 N2 -140.8(4) .
N5 La1 C1 N2 -34.1(7) .
C27 La1 C1 N2 102.5(5) .
C14 La1 C1 N2 -49.2(5) .
N8 La1 C1 N1 -91.3(5) .
N7 La1 C1 N1 -38.1(5) .
N4 La1 C1 N1 131.9(5) .
N2 La1 C1 N1 -168.0(7) .
O1 La1 C1 N1 51.2(5) .
N5 La1 C1 N1 157.9(5) .
C27 La1 C1 N1 -65.5(5) .
C14 La1 C1 N1 142.7(4) .
C1 N1 C2 C3 152.8(9) .
La1 N1 C2 C3 -66.6(11) .
C1 N1 C2 C7 -30.3(13) .
La1 N1 C2 C7 110.2(8) .
N1 C2 C3 C4 176.6(8) .
C7 C2 C3 C4 -0.5(13) .
C2 C3 C4 C5 1.4(15) .
C3 C4 C5 C6 -1.3(16) .
C4 C5 C6 C7 0.4(15) .
C5 C6 C7 C2 0.5(15) .
N1 C2 C7 C6 -177.3(9) .
C3 C2 C7 C6 -0.4(14) .
C1 N2 C8 C9 83.7(9) .
La1 N2 C8 C9 -128.6(7) .
C1 N2 C8 C10 -157.8(7) .
La1 N2 C8 C10 -10.1(12) .
C1 N3 C11 C13 -63.5(11) .
C1 N3 C11 C12 172.9(8) .
C21 N5 C14 N4 -172.8(7) .
La1 N5 C14 N4 -6.1(7) .
C21 N5 C14 N6 5.3(12) .
La1 N5 C14 N6 172.0(7) .
C21 N5 C14 La1 -166.7(8) .
C15 N4 C14 N5 -140.7(8) .
La1 N4 C14 N5 6.4(8) .
C15 N4 C14 N6 41.2(12) .
La1 N4 C14 N6 -171.7(6) .
C15 N4 C14 La1 -147.1(8) .
C24 N6 C14 N5 -139.1(9) .
C24 N6 C14 N4 38.9(12) .
C24 N6 C14 La1 -20(5) .
N8 La1 C14 N5 42.1(5) .
N1 La1 C14 N5 -170.0(4) .
N7 La1 C14 N5 -17.0(6) .
N4 La1 C14 N5 -173.2(8) .
N2 La1 C14 N5 141.5(5) .
O1 La1 C14 N5 -94.9(5) .
C27 La1 C14 N5 14.0(6) .
C1 La1 C14 N5 162.2(5) .
N8 La1 C14 N4 -144.7(5) .
N1 La1 C14 N4 3.2(7) .
N7 La1 C14 N4 156.3(5) .
N2 La1 C14 N4 -45.2(5) .
O1 La1 C14 N4 78.3(5) .
N5 La1 C14 N4 173.2(8) .
C27 La1 C14 N4 -172.7(4) .
C1 La1 C14 N4 -24.6(6) .
N8 La1 C14 N6 -81(5) .
N1 La1 C14 N6 67(5) .
N7 La1 C14 N6 -140(5) .
N4 La1 C14 N6 64(4) .
N2 La1 C14 N6 18(5) .
O1 La1 C14 N6 142(5) .
N5 La1 C14 N6 -123(5) .
C27 La1 C14 N6 -109(5) .
C1 La1 C14 N6 39(5) .
C14 N4 C15 C20 9.4(13) .
La1 N4 C15 C20 -128.5(7) .
C14 N4 C15 C16 -173.4(8) .
La1 N4 C15 C16 48.7(9) .
N4 C15 C16 C17 -173.4(8) .
C20 C15 C16 C17 4.1(12) .
C15 C16 C17 C18 -2.4(14) .
C16 C17 C18 C19 -0.5(14) .
C17 C18 C19 C20 1.7(15) .
C18 C19 C20 C15 0.1(14) .
N4 C15 C20 C19 174.3(8) .
C16 C15 C20 C19 -2.9(12) .
C14 N5 C21 C23 151.7(8) .
La1 N5 C21 C23 -6.3(13) .
C14 N5 C21 C22 -85.8(10) .
La1 N5 C21 C22 116.2(9) .
C14 N6 C24 C25 71.2(12) .
C14 N6 C24 C26 -163.6(9) .
C34 N8 C27 N7 169.5(8) .
La1 N8 C27 N7 8.0(8) .
C34 N8 C27 N9 -10.4(13) .
La1 N8 C27 N9 -171.9(7) .
C34 N8 C27 La1 161.5(9) .
C28 N7 C27 N8 157.4(8) .
La1 N7 C27 N8 -7.8(8) .
C28 N7 C27 N9 -22.7(14) .
La1 N7 C27 N9 172.1(8) .
C28 N7 C27 La1 165.2(10) .
C37 N9 C27 N8 141.6(9) .
C37 N9 C27 N7 -38.3(13) .
C37 N9 C27 La1 62(5) .
N1 La1 C27 N8 -99.3(5) .
N7 La1 C27 N8 171.5(9) .
N4 La1 C27 N8 72.4(6) .
N2 La1 C27 N8 -47.5(6) .
O1 La1 C27 N8 171.6(5) .
N5 La1 C27 N8 84.4(5) .
C1 La1 C27 N8 -75.2(5) .
C14 La1 C27 N8 78.3(5) .
N8 La1 C27 N7 -171.5(9) .
N1 La1 C27 N7 89.1(5) .
N4 La1 C27 N7 -99.1(7) .
N2 La1 C27 N7 141.0(5) .
O1 La1 C27 N7 0.1(6) .
N5 La1 C27 N7 -87.2(6) .
C1 La1 C27 N7 113.3(5) .
C14 La1 C27 N7 -93.2(6) .
N8 La1 C27 N9 84(5) .
N1 La1 C27 N9 -15(5) .
N7 La1 C27 N9 -104(5) .
N4 La1 C27 N9 156(5) .
N2 La1 C27 N9 37(5) .
O1 La1 C27 N9 -104(5) .
N5 La1 C27 N9 168(5) .
C1 La1 C27 N9 9(5) .
C14 La1 C27 N9 162(5) .
C27 N7 C28 C33 -46.0(13) .
La1 N7 C28 C33 111.1(11) .
C27 N7 C28 C29 139.9(9) .
La1 N7 C28 C29 -62.9(13) .
C33 C28 C29 C30 0.4(14) .
N7 C28 C29 C30 174.8(8) .
C28 C29 C30 C31 0.0(17) .
C29 C30 C31 C32 -0.4(19) .
C30 C31 C32 C33 0.5(19) .
C29 C28 C33 C32 -0.4(15) .
N7 C28 C33 C32 -174.4(9) .
C31 C32 C33 C28 -0.1(18) .
C27 N8 C34 C35 156.0(8) .
La1 N8 C34 C35 -52.1(11) .
C27 N8 C34 C36 -83.7(10) .
La1 N8 C34 C36 68.3(10) .
C27 N9 C37 C39 -175.6(8) .
C27 N9 C37 C38 -52.2(12) .
C43 O1 C40 C41 -4.5(17) .
La1 O1 C40 C41 159.3(9) .
O1 C40 C41 C42 6.2(18) .
C40 C41 C42 C43 -5.8(19) .
C40 O1 C43 C42 0.8(16) .
La1 O1 C43 C42 -164.1(9) .
C41 C42 C43 O1 3.2(18) .
C44 C44 C45 C46 -176(2) 7
